data_7031189
loop_
_publ_author_name
'Mazzeo, Paolo P.'
'Maini, Lucia'
'Petrolati, Alex'
'Fattori, Valeria'
'Shankland, Kenneth'
'Braga, Dario'

_publ_section_title
;
 Phosphorescence quantum yield enhanced by intermolecular hydrogen bonds
 in Cu4I4 clusters in the solid state.
;
_journal_issue 25
_journal_name_full 'Dalton transactions (Cambridge, England : 2003)'
_journal_page_first 9448
_journal_page_last 9455
_journal_paper_doi 10.1039/c4dt00218k
_journal_volume 43
_journal_year 2014
_chemical_formula_moiety 'C28 H52 Cu4 I4 N4 O4'
_chemical_formula_sum 'C28 H52 Cu4 I4 N4 O4'
_chemical_formula_weight 1270.50
_chemical_name_mineral ?5a?
_space_group_IT_number 218
_symmetry_space_group_name_Hall 'P -4n 2 3'
_symmetry_space_group_name_H-M 'P -4 3 n'
_cell_angle_alpha 90
_cell_angle_beta 90
_cell_angle_gamma 90
_cell_formula_units_Z 8
_cell_length_a 19.9029(2)
_cell_length_b 19.9029(2)
_cell_length_c 19.9029(2)
_cell_measurement_temperature 293
_cell_volume 7884.04(14)
_computing_cell_refinement 'Topas (Coelho, 2007)'
_computing_data_collection Diffract.suite
_computing_structure_refinement 'Topas (Coelho, 2007)'
_diffrn_ambient_temperature 293
_diffrn_measurement_device_type
;
Bruker D8 Advance 
;
_diffrn_radiation_type 'Cu K\a'
_diffrn_radiation_wavelength 1.54060
_exptl_crystal_colour white
_exptl_crystal_density_diffrn 2.096
_exptl_crystal_description 'polycristalline powder'
_pd_proc_2theta_range_max 100
_pd_proc_2theta_range_min 3
_pd_proc_info_excluded_regions no
_pd_proc_ls_background_function Chebyschev
_pd_proc_ls_pref_orient_corr none
_pd_proc_ls_prof_R_factor 0.021
_pd_proc_ls_prof_wR_expected 0.015
_pd_proc_ls_prof_wR_factor 0.027
_pd_spec_mounting
;
0.5 mm borosilicate glass capillary
;
_pd_spec_mount_mode transmission
_pd_spec_shape cylinder
_refine_ls_goodness_of_fit_all 1.86
_refine_ls_hydrogen_treatment constr
_refine_ls_number_parameters 31
_refine_ls_R_I_factor 2.7650555
_refine_ls_structure_factor_coef Fsqd
_cod_data_source_file c4dt00218k2.cif
_cod_data_source_block 5a
_cod_depositor_comments 'Adding full bibliography for 7031187--7031190.cif.'
_cod_original_cell_volume 7884.0(3)
_cod_original_sg_symbol_H-M P-43n
_cod_database_code 7031189

loop_
_symmetry_equiv_pos_as_xyz
'-x, -y, z'
'-x, y, -z'
'-x+1/2, -z+1/2, y+1/2'
'-x+1/2, z+1/2, -y+1/2'
'-y, -z, x'
'-y, z, -x'
'-y+1/2, -x+1/2, z+1/2'
'-y+1/2, x+1/2, -z+1/2'
'-z, -x, y'
'-z, x, -y'
'-z+1/2, -y+1/2, x+1/2'
'-z+1/2, y+1/2, -x+1/2'
'z, -x, -y'
'z, x, y'
'z+1/2, -y+1/2, -x+1/2'
'z+1/2, y+1/2, x+1/2'
'y, -z, -x'
'y, z, x'
'y+1/2, -x+1/2, -z+1/2'
'y+1/2, x+1/2, z+1/2'
'x, -y, -z'
'x, y, z'
'x+1/2, -z+1/2, -y+1/2'
'x+1/2, z+1/2, y+1/2'

loop_
_atom_site_label
_atom_site_type_symbol
_atom_site_symmetry_multiplicity
_atom_site_fract_x
_atom_site_fract_y
_atom_site_fract_z
_atom_site_occupancy
_atom_site_B_iso_or_equiv
C1 C 0 0.5938 0.8521 0.8215 1 5.58673
H1A H 0 0.5464 0.8631 0.8141 1 6.704076
H1B H 0 0.6003 0.8049 0.8093 1 6.704076
C2 C 0 0.6386 0.8975 0.7744 1 5.58673
O2AZ O 0 0.6779396 0.8559497 0.7299027 0.16 5.58673
O2BZ O 0 0.5966218 0.9408036 0.7341902 0.16 5.58673
C3 C 0 0.6842 0.9391 0.8186 1 5.58673
H3 H 0 0.7137 0.9678 0.7909 1 6.704076
C4 C 0 0.5973 0.932 0.9078 1 5.58673
H4A H 0 0.6007 0.939 0.9564 1 6.704076
H4B H 0 0.5518 0.9441 0.8938 1 6.704076
C5 C 0 0.6504 0.9793 0.8702 1 5.58673
O5AZ O 0 0.6163182 1.035513 0.8396598 0.16 5.58673
O5BZ O 0 0.6988572 1.004928 0.9176264 0.16 5.58673
C6 C 0 0.6825 0.8485 0.9054 1 5.58673
H6A H 0 0.6932 0.8011 0.8982 1 6.704076
H6B H 0 0.6937 0.8602 0.9518 1 6.704076
C7 C 0 0.7227 0.893 0.856 1 5.58673
O7AZ O 0 0.7723964 0.9298668 0.8937517 0.16 5.58673
O7BZ O 0 0.7580624 0.8496802 0.8098805 0.16 5.58673
Cu3 Cu 0 0.54853 0.79875 0.95281 1 3.3462
I1 I 0 0.5807 0.67071 0.91966 1 2.8186
N1 N 0 0.6096 0.8609 0.8924 1 5.58673
C21 C 0 0.8972 1.1794 0.9083 1 5.58673
H21A H 0 0.9436 1.1933 0.8999 1 6.704076
H21B H 0 0.8886 1.1841 0.9565 1 6.704076
C22 C 0 0.849 1.2273 0.8692 1 5.58673
O22AZ O 0 0.7995612 1.255326 0.9141276 0.16 5.58673
O22BZ O 0 0.8864365 1.281636 0.8391379 0.16 5.58673
C23 C 0 0.8148 1.1852 0.8148 1 5.58673
H23 H 0 0.7861 1.2139 0.7861 1 6.704076
Cu4 Cu 0 0.95116 1.04884 0.95116 1 2.1308
I2 I 0 0.92014 0.92014 0.92014 1 3.5376
N2 N 0 0.8899 1.1101 0.8899 1 5.58673
